data_4105170
loop_
_publ_author_name
'Upadhyayula S. Raghavender'
'Subrayashastry Aravinda'
'Narayanaswamy Shamala'
'Rajkishor Rai'
'Padmanabhan Balaram'

_publ_section_title
;
 Characterization of Water Wires inside Hydrophobic Tubular Peptide
 Structures
;
_journal_name_full 'Journal of the American Chemical Society'
_journal_page_first 15130
_journal_page_last 15132
_journal_paper_doi 10.1021/ja9038906
_journal_volume 131
_journal_year 2009
_chemical_formula_sum 'C29 H51 N5 O9'
_chemical_formula_weight 613.75
_chemical_name_common Boc-D-Pro-Aib-Val-Aib-Val-OMe
_chemical_name_systematic
; 
t-Butyloxycarbonyl-D-prolyl-alpha-aminoisobutyryl-valyl
-alpha-aminoisobutyryl-valyl-methyl ester 
;
_space_group_IT_number 170
_symmetry_cell_setting hexagonal
_symmetry_space_group_name_Hall 'P 65'
_symmetry_space_group_name_H-M 'P 65'
_atom_sites_solution_hydrogens geom
_atom_sites_solution_primary direct
_atom_sites_solution_secondary difmap
_audit_creation_method SHELXL-97
_cell_angle_alpha 90.00
_cell_angle_beta 90.00
_cell_angle_gamma 120.00
_cell_formula_units_Z 6
_cell_length_a 24.2920(13)
_cell_length_b 24.2920(13)
_cell_length_c 10.4838(11)
_cell_measurement_temperature 293(2)
_cell_volume 5357.7(7)
_computing_data_collection SMART
_computing_data_reduction SAINT
_computing_structure_refinement 'SHELXL-97 (Sheldrick, 1997)'
_computing_structure_solution 'SHELXS-97 (Sheldrick, 1990)'
_diffrn_ambient_temperature 293(2)
_diffrn_measured_fraction_theta_full 0.962
_diffrn_measured_fraction_theta_max 0.962
_diffrn_measurement_device_type 'BRUKER AXS SMART APEX CCD with Mo source'
_diffrn_measurement_method 'omega scan'
_diffrn_radiation_monochromator graphite
_diffrn_radiation_source 'fine-focus sealed tube'
_diffrn_radiation_type MoK\a
_diffrn_radiation_wavelength 0.71073
_diffrn_reflns_av_R_equivalents 0.0284
_diffrn_reflns_av_sigmaI/netI 0.0163
_diffrn_reflns_limit_h_max 30
_diffrn_reflns_limit_h_min -30
_diffrn_reflns_limit_k_max 28
_diffrn_reflns_limit_k_min -26
_diffrn_reflns_limit_l_max 12
_diffrn_reflns_limit_l_min -13
_diffrn_reflns_number 39113
_diffrn_reflns_theta_full 26.50
_diffrn_reflns_theta_max 26.50
_diffrn_reflns_theta_min 0.97
_exptl_absorpt_coefficient_mu 0.085
_exptl_absorpt_correction_type none
_exptl_crystal_colour 'color less'
_exptl_crystal_density_diffrn 1.141
_exptl_crystal_description rods
_exptl_crystal_F_000 1992
_exptl_crystal_size_max 0.45
_exptl_crystal_size_mid 0.12
_exptl_crystal_size_min 0.07
_refine_diff_density_max 0.512
_refine_diff_density_min -0.272
_refine_diff_density_rms 0.052
_refine_ls_abs_structure_details 'Flack H D (1983), Acta Cryst. A39, 876-881'
_refine_ls_abs_structure_Flack 10(10)
_refine_ls_extinction_method none
_refine_ls_goodness_of_fit_ref 0.880
_refine_ls_hydrogen_treatment 'riding over the heavy atom'
_refine_ls_matrix_type full
_refine_ls_number_parameters 388
_refine_ls_number_reflns 3769
_refine_ls_number_restraints 1
_refine_ls_restrained_S_all 0.880
_refine_ls_R_factor_all 0.0715
_refine_ls_R_factor_gt 0.0554
_refine_ls_shift/su_max 0.092
_refine_ls_shift/su_mean 0.007
_refine_ls_structure_factor_coef Fsqd
_refine_ls_weighting_details 'calc w=1/[\s^2^(Fo^2^)+(0.1318P)^2^+2.0989P] where P=(Fo^2^+2Fc^2^)/3'
_refine_ls_weighting_scheme calc
_refine_ls_wR_factor_gt 0.1546
_refine_ls_wR_factor_ref 0.1765
_reflns_number_gt 3097
_reflns_number_total 3769
_reflns_threshold_expression >2sigma(I)
_cod_data_source_file ja9038906_si_003.cif
_cod_data_source_block dpuv5a
_cod_database_code 4105170

loop_
_symmetry_equiv_pos_as_xyz
'x, y, z'
'-y, x-y, z+2/3'
'-x+y, -x, z+1/3'
'-x, -y, z+1/2'
'y, -x+y, z+1/6'
'x-y, x, z+5/6'

loop_
_atom_site_label
_atom_site_type_symbol
_atom_site_fract_x
_atom_site_fract_y
_atom_site_fract_z
_atom_site_U_iso_or_equiv
_atom_site_adp_type
_atom_site_occupancy
_atom_site_symmetry_multiplicity
_atom_site_calc_flag
_atom_site_refinement_flags
_atom_site_disorder_group
C1 C 0.0709(2) 0.8066(3) -0.4266(5) 0.0732(13) Uani 1 1 d . .
C2 C 0.0418(3) 0.7807(4) -0.5553(8) 0.123(3) Uani 1 1 d . .
H2A H 0.0527 0.8153 -0.6130 0.184 Uiso 1 1 calc R .
H2B H -0.0036 0.7559 -0.5470 0.184 Uiso 1 1 calc R .
H2C H 0.0577 0.7544 -0.5878 0.184 Uiso 1 1 calc R .
C3 C 0.0541(3) 0.8539(4) -0.3751(9) 0.112(2) Uani 1 1 d . .
H3A H 0.0737 0.8687 -0.2932 0.168 Uiso 1 1 calc R .
H3B H 0.0087 0.8341 -0.3664 0.168 Uiso 1 1 calc R .
H3C H 0.0690 0.8893 -0.4327 0.168 Uiso 1 1 calc R .
C4 C 0.0545(3) 0.7524(3) -0.3344(8) 0.107(2) Uani 1 1 d . .
H4A H 0.0730 0.7694 -0.2526 0.160 Uiso 1 1 calc R .
H4B H 0.0710 0.7264 -0.3661 0.160 Uiso 1 1 calc R .
H4C H 0.0092 0.7272 -0.3259 0.160 Uiso 1 1 calc R .
O O 0.13813(14) 0.83756(17) -0.4557(3) 0.0700(9) Uani 1 1 d . .
C0' C 0.18294(19) 0.86436(18) -0.3658(4) 0.0502(9) Uani 1 1 d . .
O0 O 0.17451(13) 0.87727(15) -0.2572(3) 0.0616(7) Uani 1 1 d . .
N1 N 0.23966(15) 0.87701(15) -0.4097(3) 0.0506(7) Uani 1 1 d . .
C1A C 0.29634(17) 0.90878(17) -0.3310(4) 0.0463(8) Uani 1 1 d . .
H1A H 0.3075 0.9531 -0.3170 0.056 Uiso 1 1 calc R .
C1' C 0.28741(16) 0.87568(16) -0.2035(4) 0.0431(8) Uani 1 1 d . .
O1 O 0.26214(13) 0.81774(11) -0.1952(3) 0.0564(7) Uani 1 1 d . .
C1B C 0.3468(2) 0.9066(2) -0.4139(5) 0.0702(12) Uani 1 1 d . .
H1B1 H 0.3747 0.9480 -0.4508 0.084 Uiso 1 1 calc R .
H1B2 H 0.3723 0.8943 -0.3630 0.084 Uiso 1 1 calc R .
C1G C 0.3149(4) 0.8615(6) -0.5108(8) 0.164(5) Uani 1 1 d . .
H1G1 H 0.3098 0.8207 -0.4859 0.197 Uiso 1 1 calc R .
H1G2 H 0.3395 0.8750 -0.5889 0.197 Uiso 1 1 calc R .
C1D C 0.2508(2) 0.8551(3) -0.5327(5) 0.0748(14) Uani 1 1 d . .
H1D1 H 0.2519 0.8818 -0.6025 0.090 Uiso 1 1 calc R .
H1D2 H 0.2187 0.8113 -0.5499 0.090 Uiso 1 1 calc R .
N2 N 0.31002(14) 0.91451(13) -0.1021(3) 0.0448(7) Uani 1 1 d . .
H2 H 0.3243 0.9544 -0.1143 0.054 Uiso 1 1 calc R .
C2A C 0.31186(17) 0.89339(17) 0.0274(4) 0.0492(9) Uani 1 1 d . .
C2' C 0.24509(16) 0.84475(15) 0.0752(3) 0.0397(7) Uani 1 1 d . .
O2 O 0.23923(13) 0.80903(13) 0.1636(3) 0.0552(7) Uani 1 1 d . .
C2B C 0.3541(2) 0.8628(3) 0.0331(6) 0.0862(18) Uani 1 1 d . .
H2B1 H 0.3376 0.8271 -0.0240 0.129 Uiso 1 1 calc R .
H2B2 H 0.3543 0.8487 0.1185 0.129 Uiso 1 1 calc R .
H2B3 H 0.3966 0.8935 0.0083 0.129 Uiso 1 1 calc R .
C2G C 0.3355(3) 0.9504(2) 0.1145(5) 0.0864(18) Uani 1 1 d . .
H2G1 H 0.3774 0.9824 0.0885 0.130 Uiso 1 1 calc R .
H2G2 H 0.3369 0.9378 0.2007 0.130 Uiso 1 1 calc R .
H2G3 H 0.3073 0.9673 0.1096 0.130 Uiso 1 1 calc R .
N3 N 0.19572(13) 0.84584(13) 0.0227(3) 0.0435(7) Uani 1 1 d . .
H3 H 0.2023 0.8725 -0.0376 0.052 Uiso 1 1 calc R .
C3A C 0.13082(17) 0.80315(18) 0.0647(5) 0.0542(9) Uani 1 1 d . .
H3A1 H 0.1313 0.8027 0.1581 0.065 Uiso 1 1 calc R .
C3' C 0.10557(15) 0.73429(16) 0.0196(4) 0.0452(8) Uani 1 1 d . .
O3 O 0.05418(12) 0.69205(13) 0.0585(4) 0.0641(8) Uani 1 1 d . .
C3B C 0.0892(3) 0.8339(2) 0.0224(8) 0.0870(17) Uani 1 1 d . .
H3B1 H 0.0977 0.8465 -0.0675 0.104 Uiso 1 1 calc R .
C3G C 0.0216(3) 0.7939(4) 0.0412(12) 0.128(3) Uani 1 1 d . .
H3G1 H 0.0064 0.7558 -0.0086 0.193 Uiso 1 1 calc R .
H3G2 H 0.0003 0.8163 0.0148 0.193 Uiso 1 1 calc R .
H3G3 H 0.0130 0.7829 0.1298 0.193 Uiso 1 1 calc R .
C3D C 0.1132(3) 0.8943(3) 0.1069(13) 0.144(4) Uani 1 1 d . .
H3D1 H 0.1582 0.9212 0.0954 0.216 Uiso 1 1 calc R .
H3D2 H 0.1044 0.8820 0.1949 0.216 Uiso 1 1 calc R .
H3D3 H 0.0918 0.9169 0.0825 0.216 Uiso 1 1 calc R .
N4 N 0.14445(13) 0.72317(13) -0.0516(3) 0.0433(7) Uani 1 1 d . .
H4 H 0.1765 0.7549 -0.0871 0.052 Uiso 1 1 calc R .
C4A C 0.13530(18) 0.65965(16) -0.0721(4) 0.0499(9) Uani 1 1 d . .
C4' C 0.13151(18) 0.62672(17) 0.0566(4) 0.0529(9) Uani 1 1 d . .
O4 O 0.10298(18) 0.56907(13) 0.0644(4) 0.0866(12) Uani 1 1 d . .
C4B C 0.0751(3) 0.6179(2) -0.1505(5) 0.0762(14) Uani 1 1 d . .
H4B1 H 0.0386 0.6135 -0.1058 0.114 Uiso 1 1 calc R .
H4B2 H 0.0707 0.5768 -0.1629 0.114 Uiso 1 1 calc R .
H4B3 H 0.0784 0.6375 -0.2319 0.114 Uiso 1 1 calc R .
C4G C 0.1944(2) 0.6677(2) -0.1415(6) 0.0714(13) Uani 1 1 d . .
H4G1 H 0.2315 0.6940 -0.0913 0.107 Uiso 1 1 calc R .
H4G2 H 0.1980 0.6873 -0.2229 0.107 Uiso 1 1 calc R .
H4G3 H 0.1906 0.6268 -0.1537 0.107 Uiso 1 1 calc R .
N5 N 0.16560(16) 0.66407(14) 0.1535(3) 0.0519(8) Uani 1 1 d . .
H5 H 0.1860 0.7046 0.1432 0.062 Uiso 1 1 calc R .
C5A C 0.16903(19) 0.63777(18) 0.2756(4) 0.0528(9) Uani 1 1 d . .
H5A H 0.1684 0.5976 0.2614 0.063 Uiso 1 1 calc R .
C5' C 0.11366(18) 0.62586(19) 0.3591(4) 0.0557(10) Uani 1 1 d . .
O5 O 0.09805(19) 0.66405(19) 0.3811(5) 0.0927(12) Uani 1 1 d . .
C5B C 0.2308(2) 0.6843(3) 0.3465(5) 0.0701(12) Uani 1 1 d . .
H5B H 0.2308 0.7243 0.3586 0.084 Uiso 1 1 calc R .
C5G C 0.2888(3) 0.6986(4) 0.2704(9) 0.113(2) Uani 1 1 d . .
H5G1 H 0.3262 0.7277 0.3170 0.170 Uiso 1 1 calc R .
H5G2 H 0.2879 0.7174 0.1904 0.170 Uiso 1 1 calc R .
H5G3 H 0.2894 0.6600 0.2551 0.170 Uiso 1 1 calc R .
C5D C 0.2322(3) 0.6584(5) 0.4774(8) 0.142(4) Uani 1 1 d . .
H5D1 H 0.1942 0.6490 0.5231 0.213 Uiso 1 1 calc R .
H5D2 H 0.2686 0.6895 0.5237 0.213 Uiso 1 1 calc R .
H5D3 H 0.2346 0.6203 0.4682 0.213 Uiso 1 1 calc R .
O1M O 0.08494(16) 0.56736(14) 0.4077(4) 0.0725(9) Uani 1 1 d . .
C1M C 0.0340(3) 0.5518(3) 0.4966(6) 0.0922(18) Uani 1 1 d . .
H1M1 H 0.0168 0.5087 0.5246 0.138 Uiso 1 1 calc R .
H1M2 H 0.0013 0.5565 0.4556 0.138 Uiso 1 1 calc R .
H1M3 H 0.0501 0.5798 0.5687 0.138 Uiso 1 1 calc R .
O1W O -0.012(4) 0.988(3) 0.079(12) 0.37(3) Uiso 0.50 1 d P 1
O2W O 0.010(4) 1.016(4) -0.019(15) 0.40(4) Uiso 0.50 1 d P 2

loop_
_atom_site_aniso_label
_atom_site_aniso_U_11
_atom_site_aniso_U_22
_atom_site_aniso_U_33
_atom_site_aniso_U_23
_atom_site_aniso_U_13
_atom_site_aniso_U_12
C1 0.052(2) 0.085(3) 0.077(3) 0.005(3) -0.009(2) 0.031(2)
C2 0.080(4) 0.168(8) 0.106(5) -0.026(5) -0.044(4) 0.050(4)
C3 0.085(4) 0.141(6) 0.136(6) 0.005(5) -0.005(4) 0.077(4)
C4 0.076(3) 0.090(4) 0.110(5) 0.019(4) -0.010(4) 0.010(3)
O 0.0545(16) 0.094(2) 0.0520(17) -0.0060(16) -0.0081(14) 0.0298(15)
C0' 0.051(2) 0.054(2) 0.042(2) -0.0017(17) -0.0016(17) 0.0234(17)
O0 0.0514(14) 0.0751(18) 0.0539(17) -0.0116(15) 0.0009(13) 0.0283(14)
N1 0.0489(16) 0.0581(18) 0.0393(16) -0.0083(14) -0.0003(14) 0.0227(14)
C1A 0.0460(18) 0.0436(18) 0.0407(19) -0.0012(15) 0.0036(15) 0.0159(15)
C1' 0.0376(16) 0.0400(17) 0.048(2) 0.0009(15) 0.0035(15) 0.0168(14)
O1 0.0612(15) 0.0353(13) 0.0632(17) -0.0005(12) 0.0064(14) 0.0172(12)
C1B 0.055(2) 0.082(3) 0.062(3) -0.007(2) 0.011(2) 0.025(2)
C1G 0.089(4) 0.295(12) 0.117(6) -0.114(8) -0.017(4) 0.101(6)
C1D 0.073(3) 0.102(4) 0.047(2) -0.022(3) 0.000(2) 0.042(3)
N2 0.0468(15) 0.0314(13) 0.0438(16) 0.0018(12) -0.0047(13) 0.0103(12)
C2A 0.0415(18) 0.0429(18) 0.048(2) 0.0057(16) -0.0063(17) 0.0099(15)
C2' 0.0420(17) 0.0334(15) 0.0376(18) -0.0030(14) -0.0007(14) 0.0143(13)
O2 0.0560(15) 0.0514(14) 0.0456(15) 0.0089(12) -0.0017(12) 0.0174(12)
C2B 0.052(2) 0.116(4) 0.094(4) 0.045(4) 0.010(3) 0.045(3)
C2G 0.104(4) 0.051(2) 0.048(3) 0.000(2) -0.023(3) -0.003(2)
N3 0.0428(14) 0.0397(14) 0.0473(17) 0.0014(13) 0.0025(13) 0.0200(12)
C3A 0.0416(18) 0.054(2) 0.061(2) -0.0116(19) 0.0045(17) 0.0192(16)
C3' 0.0364(16) 0.0463(18) 0.049(2) 0.0030(16) -0.0053(15) 0.0181(14)
O3 0.0397(13) 0.0546(15) 0.085(2) 0.0093(16) 0.0081(14) 0.0137(12)
C3B 0.080(3) 0.071(3) 0.122(5) -0.010(3) 0.014(3) 0.047(3)
C3G 0.084(4) 0.130(5) 0.197(10) 0.001(7) 0.001(6) 0.073(4)
C3D 0.107(5) 0.089(4) 0.247(13) -0.059(6) 0.009(6) 0.056(4)
N4 0.0438(14) 0.0352(13) 0.0465(17) 0.0001(13) -0.0017(13) 0.0164(11)
C4A 0.055(2) 0.0361(17) 0.052(2) -0.0037(16) -0.0070(18) 0.0178(15)
C4' 0.0495(19) 0.0395(18) 0.062(3) 0.0013(18) -0.0085(18) 0.0167(15)
O4 0.100(2) 0.0360(14) 0.096(3) 0.0046(16) -0.036(2) 0.0134(15)
C4B 0.094(3) 0.053(2) 0.072(3) -0.020(2) -0.038(3) 0.030(2)
C4G 0.089(3) 0.053(2) 0.081(3) -0.005(2) 0.013(3) 0.042(2)
N5 0.0568(18) 0.0370(14) 0.0533(19) 0.0032(13) -0.0083(15) 0.0170(13)
C5A 0.058(2) 0.0467(19) 0.055(2) 0.0039(17) -0.0038(18) 0.0270(17)
C5' 0.050(2) 0.056(2) 0.056(2) 0.0001(19) -0.0116(19) 0.0230(18)
O5 0.095(3) 0.092(2) 0.113(3) 0.017(2) 0.020(2) 0.063(2)
C5B 0.055(2) 0.085(3) 0.069(3) 0.009(3) -0.008(2) 0.033(2)
C5G 0.065(3) 0.150(6) 0.129(6) 0.029(5) 0.014(4) 0.057(4)
C5D 0.078(4) 0.210(9) 0.092(5) 0.051(6) -0.022(4) 0.036(5)
O1M 0.0740(19) 0.0572(17) 0.069(2) 0.0152(16) 0.0102(17) 0.0199(15)
C1M 0.066(3) 0.110(4) 0.079(4) 0.025(3) 0.008(3) 0.028(3)

loop_
_atom_type_symbol
_atom_type_description
_atom_type_scat_dispersion_real
_atom_type_scat_dispersion_imag
_atom_type_scat_source
C C 0.0033 0.0000 'International Tables Vol C Tables 4.2.6.8 and 6.1.1.4'
H H 0.0000 0.0000 'International Tables Vol C Tables 4.2.6.8 and 6.1.1.4'
N N 0.0061 0.0000 'International Tables Vol C Tables 4.2.6.8 and 6.1.1.4'
O O 0.0106 0.0000 'International Tables Vol C Tables 4.2.6.8 and 6.1.1.4'

loop_
_geom_angle_atom_site_label_1
_geom_angle_atom_site_label_2
_geom_angle_atom_site_label_3
_geom_angle
_geom_angle_site_symmetry_1
_geom_angle_site_symmetry_3
O C1 C2 101.6(5) . .
O C1 C4 109.0(4) . .
C2 C1 C4 110.1(6) . .
O C1 C3 110.2(4) . .
C2 C1 C3 112.9(6) . .
C4 C1 C3 112.4(6) . .
C0' O C1 122.5(4) . .
O0 C0' N1 123.2(4) . .
O0 C0' O 125.4(4) . .
N1 C0' O 111.4(4) . .
C0' N1 C1A 121.5(3) . .
C0' N1 C1D 125.1(4) . .
C1A N1 C1D 113.2(3) . .
N1 C1A C1' 111.8(3) . .
N1 C1A C1B 102.9(3) . .
C1' C1A C1B 112.8(4) . .
O1 C1' N2 123.0(4) . .
O1 C1' C1A 121.9(3) . .
N2 C1' C1A 115.2(3) . .
C1G C1B C1A 107.3(4) . .
C1B C1G C1D 109.4(6) . .
N1 C1D C1G 101.3(4) . .
C1' N2 C2A 124.3(3) . .
N2 C2A C2G 107.7(3) . .
N2 C2A C2' 111.6(3) . .
C2G C2A C2' 106.2(4) . .
N2 C2A C2B 110.5(4) . .
C2G C2A C2B 112.3(4) . .
C2' C2A C2B 108.5(3) . .
O2 C2' N3 122.6(3) . .
O2 C2' C2A 119.6(3) . .
N3 C2' C2A 117.7(3) . .
C2' N3 C3A 121.7(3) . .
N3 C3A C3' 112.5(3) . .
N3 C3A C3B 107.3(4) . .
C3' C3A C3B 115.0(3) . .
O3 C3' N4 123.1(3) . .
O3 C3' C3A 119.6(3) . .
N4 C3' C3A 117.0(3) . .
C3G C3B C3D 108.7(6) . .
C3G C3B C3A 115.0(5) . .
C3D C3B C3A 104.9(6) . .
C3' N4 C4A 123.2(3) . .
N4 C4A C4G 107.3(3) . .
N4 C4A C4B 111.6(3) . .
C4G C4A C4B 110.6(4) . .
N4 C4A C4' 110.9(3) . .
C4G C4A C4' 106.8(4) . .
C4B C4A C4' 109.6(3) . .
O4 C4' N5 122.2(4) . .
O4 C4' C4A 120.4(4) . .
N5 C4' C4A 117.1(3) . .
C4' N5 C5A 121.6(3) . .
N5 C5A C5' 110.8(3) . .
N5 C5A C5B 110.5(3) . .
C5' C5A C5B 108.0(4) . .
O5 C5' O1M 124.0(4) . .
O5 C5' C5A 124.4(4) . .
O1M C5' C5A 111.6(4) . .
C5G C5B C5A 111.7(5) . .
C5G C5B C5D 111.4(5) . .
C5A C5B C5D 110.2(5) . .
C5' O1M C1M 116.8(4) . .
O1W O1W O1W 170(2) 6_664 5_455
O2W O2W O2W 169(3) 6_664 5_455

loop_
_geom_bond_atom_site_label_1
_geom_bond_atom_site_label_2
_geom_bond_distance
_geom_bond_site_symmetry_2
C1 O 1.447(6) .
C1 C2 1.507(9) .
C1 C4 1.517(9) .
C1 C3 1.503(9) .
O C0' 1.337(5) .
C0' O0 1.225(5) .
C0' N1 1.335(5) .
N1 C1A 1.452(5) .
N1 C1D 1.471(6) .
C1A C1' 1.518(5) .
C1A C1B 1.526(6) .
C1' O1 1.225(4) .
C1' N2 1.343(5) .
C1B C1G 1.408(9) .
C1G C1D 1.502(9) .
N2 C2A 1.460(5) .
C2A C2G 1.512(6) .
C2A C2' 1.537(5) .
C2A C2B 1.539(6) .
C2' O2 1.228(4) .
C2' N3 1.332(5) .
N3 C3A 1.456(5) .
C3A C3' 1.540(5) .
C3A C3B 1.590(7) .
C3' O3 1.223(4) .
C3' N4 1.333(5) .
C3B C3G 1.445(9) .
C3B C3D 1.557(10) .
N4 C4A 1.461(4) .
C4A C4G 1.532(6) .
C4A C4B 1.536(6) .
C4A C4' 1.547(6) .
C4' O4 1.216(5) .
C4' N5 1.338(5) .
N5 C5A 1.452(5) .
C5A C5' 1.507(6) .
C5A C5B 1.545(6) .
C5' O5 1.187(5) .
C5' O1M 1.332(5) .
C5B C5G 1.501(8) .
C5B C5D 1.517(9) .
O1M C1M 1.440(7) .
O1W O1W 1.772(13) 6_664
O1W O1W 1.772(12) 5_455
O2W O2W 1.781(16) 6_664
O2W O2W 1.781(16) 5_455

loop_
_geom_torsion_atom_site_label_1
_geom_torsion_atom_site_label_2
_geom_torsion_atom_site_label_3
_geom_torsion_atom_site_label_4
_geom_torsion
C2 C1 O C0' -175.8(5)
C4 C1 O C0' -59.5(6)
C3 C1 O C0' 64.2(6)
C1 O C0' O0 -15.3(7)
C1 O C0' N1 166.0(4)
O0 C0' N1 C1A -1.4(6)
O C0' N1 C1A 177.3(3)
O0 C0' N1 C1D 171.5(4)
O C0' N1 C1D -9.8(6)
C0' N1 C1A C1' 52.9(5)
C1D N1 C1A C1' -120.8(4)
C0' N1 C1A C1B 174.2(4)
C1D N1 C1A C1B 0.5(5)
N1 C1A C1' O1 44.4(5)
C1B C1A C1' O1 -71.0(5)
N1 C1A C1' N2 -136.6(3)
C1B C1A C1' N2 108.0(4)
N1 C1A C1B C1G -15.5(8)
C1' C1A C1B C1G 105.2(7)
C1A C1B C1G C1D 24.9(10)
C0' N1 C1D C1G -160.1(6)
C1A N1 C1D C1G 13.3(7)
C1B C1G C1D N1 -23.4(10)
O1 C1' N2 C2A 5.0(6)
C1A C1' N2 C2A -174.0(3)
C1' N2 C2A C2G -175.5(4)
C1' N2 C2A C2' -59.3(5)
C1' N2 C2A C2B 61.6(5)
N2 C2A C2' O2 159.1(3)
C2G C2A C2' O2 -83.8(4)
C2B C2A C2' O2 37.1(5)
N2 C2A C2' N3 -24.7(5)
C2G C2A C2' N3 92.4(4)
C2B C2A C2' N3 -146.7(4)
O2 C2' N3 C3A -1.7(5)
C2A C2' N3 C3A -177.8(3)
C2' N3 C3A C3' -73.6(5)
C2' N3 C3A C3B 159.0(4)
N3 C3A C3' O3 172.6(4)
C3B C3A C3' O3 -64.1(6)
N3 C3A C3' N4 -1.2(5)
C3B C3A C3' N4 122.0(4)
N3 C3A C3B C3G 172.1(7)
C3' C3A C3B C3G 46.2(9)
N3 C3A C3B C3D -68.5(6)
C3' C3A C3B C3D 165.5(5)
O3 C3' N4 C4A -11.0(6)
C3A C3' N4 C4A 162.6(4)
C3' N4 C4A C4G -171.8(4)
C3' N4 C4A C4B 66.9(5)
C3' N4 C4A C4' -55.5(5)
N4 C4A C4' O4 154.1(4)
C4G C4A C4' O4 -89.3(5)
C4B C4A C4' O4 30.5(6)
N4 C4A C4' N5 -32.0(5)
C4G C4A C4' N5 84.6(4)
C4B C4A C4' N5 -155.6(4)
O4 C4' N5 C5A -1.8(7)
C4A C4' N5 C5A -175.6(3)
C4' N5 C5A C5' -85.3(5)
C4' N5 C5A C5B 155.1(4)
N5 C5A C5' O5 -51.0(6)
C5B C5A C5' O5 70.1(6)
N5 C5A C5' O1M 130.2(4)
C5B C5A C5' O1M -108.7(4)
N5 C5A C5B C5G -59.1(5)
C5' C5A C5B C5G 179.6(5)
N5 C5A C5B C5D 176.5(6)
C5' C5A C5B C5D 55.2(7)
O5 C5' O1M C1M -3.1(7)
C5A C5' O1M C1M 175.7(4)
